data_4122300
loop_
_publ_author_name
'Zhao, Yanchuan'
'Markopoulos, Georgios'
'Swager, Timothy M.'

_publ_section_title
;
 (19)F NMR fingerprints: identification of neutral organic compounds in a
 molecular container.
;
_journal_issue 30
_journal_name_full 'Journal of the American Chemical Society'
_journal_page_first 10683
_journal_page_last 10690
_journal_paper_doi 10.1021/ja504110f
_journal_volume 136
_journal_year 2014
_chemical_formula_sum 'C53 H40 F6 N2 O4 W'
_chemical_formula_weight 1066.72
_chemical_name_systematic
; 
 ? 
;
_space_group_crystal_system monoclinic
_space_group_IT_number 15
_space_group_name_Hall '-C 2yc'
_space_group_name_H-M_alt 'C 1 2/c 1'
_symmetry_space_group_name_Hall '-C 2yc'
_symmetry_space_group_name_H-M 'C 1 2/c 1'
_atom_sites_solution_hydrogens geom
_atom_sites_solution_primary direct
_atom_sites_solution_secondary difmap
_audit_creation_method SHELXL-2012
_cell_angle_alpha 90
_cell_angle_beta 120.9240(10)
_cell_angle_gamma 90
_cell_formula_units_Z 4
_cell_length_a 21.4476(7)
_cell_length_b 15.8488(5)
_cell_length_c 14.2263(5)
_cell_measurement_reflns_used 9739
_cell_measurement_temperature 100(2)
_cell_measurement_theta_max 31.65
_cell_measurement_theta_min 2.57
_cell_volume 4148.4(2)
_computing_cell_refinement 'SAINT 7.46A (Bruker-AXS, 2011)'
_computing_data_collection 'APEX2 v2011.4.0 (Bruker-AXS, 2011)'
_computing_data_reduction 'SAINT 7.46A (Bruker-AXS, 2011)'
_computing_molecular_graphics 'Bruker SHELXTL'
_computing_publication_material 'Bruker SHELXTL'
_computing_structure_refinement 'SHELXL-2012 (Sheldrick, 2012)'
_computing_structure_solution 'SHELXS-97 (Sheldrick, 2008)'
_diffrn_ambient_temperature 100(2)
_diffrn_detector_area_resol_mean 8.3
_diffrn_measured_fraction_theta_full 0.999
_diffrn_measured_fraction_theta_max 0.999
_diffrn_measurement_device_type 'Bruker Smart APEX2 CCD'
_diffrn_measurement_method '\f and \w scans'
_diffrn_radiation_type MoK\a
_diffrn_radiation_wavelength 0.71073
_diffrn_reflns_av_R_equivalents 0.0287
_diffrn_reflns_av_unetI/netI 0.0088
_diffrn_reflns_Laue_measured_fraction_full 0.999
_diffrn_reflns_Laue_measured_fraction_max 0.999
_diffrn_reflns_limit_h_max 31
_diffrn_reflns_limit_h_min -31
_diffrn_reflns_limit_k_max 23
_diffrn_reflns_limit_k_min -23
_diffrn_reflns_limit_l_max 20
_diffrn_reflns_limit_l_min -20
_diffrn_reflns_number 160651
_diffrn_reflns_point_group_measured_fraction_full 0.999
_diffrn_reflns_point_group_measured_fraction_max 0.999
_diffrn_reflns_theta_full 25.242
_diffrn_reflns_theta_max 31.506
_diffrn_reflns_theta_min 1.696
_diffrn_source 'I\mS micro-focus sealed tube, multilayer optics'
_exptl_absorpt_coefficient_mu 2.865
_exptl_absorpt_correction_T_max 0.3380
_exptl_absorpt_correction_T_min 0.2990
_exptl_absorpt_correction_type multi-scan
_exptl_absorpt_process_details 'SADABS (Sheldrick, 2009)'
_exptl_crystal_colour yellow
_exptl_crystal_density_diffrn 1.708
_exptl_crystal_density_method 'not measured'
_exptl_crystal_description block
_exptl_crystal_F_000 2128
_exptl_crystal_size_max 0.190
_exptl_crystal_size_mid 0.170
_exptl_crystal_size_min 0.140
_refine_diff_density_max 1.399
_refine_diff_density_min -0.314
_refine_diff_density_rms 0.066
_refine_ls_extinction_method none
_refine_ls_goodness_of_fit_ref 1.130
_refine_ls_hydrogen_treatment constr
_refine_ls_matrix_type full
_refine_ls_number_parameters 308
_refine_ls_number_reflns 6904
_refine_ls_number_restraints 27
_refine_ls_restrained_S_all 1.127
_refine_ls_R_factor_all 0.0171
_refine_ls_R_factor_gt 0.0165
_refine_ls_shift/su_max 0.002
_refine_ls_shift/su_mean 0.000
_refine_ls_structure_factor_coef Fsqd
_refine_ls_weighting_details
; 
 w=1/[\s^2^(Fo^2^)+(0.0201P)^2^+4.8346P] 
 where P=(Fo^2^+2Fc^2^)/3 
;
_refine_ls_weighting_scheme calc
_refine_ls_wR_factor_gt 0.0425
_refine_ls_wR_factor_ref 0.0428
_reflns_Friedel_coverage 0.000
_reflns_number_gt 6770
_reflns_number_total 6904
_reflns_threshold_expression 'I > 2\s(I)'
_cod_data_source_file ja504110f_si_003.cif
_cod_data_source_block x14009
_cod_depositor_comments 'Adding full bibliography for 4122297--4122300.cif.'
_cod_database_code 4122300
_shelx_space_group_comment
; 
The symmetry employed for this shelxl refinement is uniquely defined 
by the following loop, which should always be used as a source of 
symmetry information in preference to the above space-group names. 
They are only intended as comments. 
;
_shelx_estimated_absorpt_t_min 0.612
_shelx_estimated_absorpt_t_max 0.690
_shelxl_version_number 2012-9

loop_
_space_group_symop_operation_xyz
'x, y, z'
'-x, y, -z+1/2'
'x+1/2, y+1/2, z'
'-x+1/2, y+1/2, -z+1/2'
'-x, -y, -z'
'x, -y, z-1/2'
'-x+1/2, -y+1/2, -z'
'x+1/2, -y+1/2, z-1/2'

loop_
_atom_site_label
_atom_site_type_symbol
_atom_site_fract_x
_atom_site_fract_y
_atom_site_fract_z
_atom_site_U_iso_or_equiv
_atom_site_adp_type
_atom_site_occupancy
_atom_site_site_symmetry_order
_atom_site_calc_flag
_atom_site_refinement_flags_posn
_atom_site_refinement_flags_adp
_atom_site_refinement_flags_occupancy
_atom_site_disorder_assembly
_atom_site_disorder_group
W1 W 1.0000 0.82569(2) 0.7500 0.01829(2) Uani 1 2 d S TU P . .
N2 N 1.0000 0.68135(10) 0.7500 0.0194(3) Uani 1 2 d S TU P A .
C47 C 1.0000 0.61075(12) 0.7500 0.0188(3) Uani 1 2 d S TU P . .
C48 C 0.99670(19) 0.52151(18) 0.7200(2) 0.0280(6) Uani 0.5 1 d . U P A -1
H48A H 0.9466 0.5068 0.6645 0.042 Uiso 0.5 1 calc R U P A -1
H48B H 1.0128 0.4863 0.7851 0.042 Uiso 0.5 1 calc R U P A -1
H48C H 1.0285 0.5119 0.6905 0.042 Uiso 0.5 1 calc R U P A -1
O1 O 0.90122(5) 0.80777(6) 0.62973(8) 0.02073(18) Uani 1 1 d . . . . .
O2 O 1.03446(5) 0.80900(6) 0.64842(8) 0.02079(18) Uani 1 1 d . . . . .
C11 C 0.86338(7) 0.73536(8) 0.58448(11) 0.0183(2) Uani 1 1 d . . . . .
C12 C 0.82177(7) 0.69995(8) 0.62492(11) 0.0185(2) Uani 1 1 d . . . . .
C13 C 0.78239(7) 0.62646(8) 0.57614(11) 0.0188(2) Uani 1 1 d . . . . .
H13 H 0.7532 0.6028 0.6018 0.023 Uiso 1 1 calc R U . . .
C14 C 0.78494(7) 0.58692(8) 0.49034(11) 0.0180(2) Uani 1 1 d . . . . .
C15 C 0.82728(7) 0.62385(8) 0.45250(10) 0.0185(2) Uani 1 1 d . . . . .
H15 H 0.8291 0.5978 0.3938 0.022 Uiso 1 1 calc R U . . .
C16 C 0.86689(7) 0.69758(8) 0.49833(11) 0.0183(2) Uani 1 1 d . . . . .
C17 C 0.91499(7) 0.73337(8) 0.45864(11) 0.0204(2) Uani 1 1 d . . . . .
H17A H 0.9182 0.7953 0.4688 0.025 Uiso 1 1 calc R U . . .
H17B H 0.8923 0.7219 0.3793 0.025 Uiso 1 1 calc R U . . .
C21 C 1.04800(7) 0.73557(8) 0.61220(11) 0.0186(2) Uani 1 1 d . . . . .
C22 C 0.99127(7) 0.69646(8) 0.51862(11) 0.0190(2) Uani 1 1 d . . . . .
C23 C 1.00596(8) 0.62087(9) 0.48349(11) 0.0220(2) Uani 1 1 d . . . . .
H23 H 0.9680 0.5930 0.4211 0.026 Uiso 1 1 calc R U . . .
C24 C 1.07518(8) 0.58559(9) 0.53824(12) 0.0245(3) Uani 1 1 d . . . . .
H24 H 1.0845 0.5346 0.5125 0.029 Uiso 1 1 calc R U . . .
C25 C 1.13052(8) 0.62518(9) 0.63056(12) 0.0227(2) Uani 1 1 d . . . . .
H25 H 1.1778 0.6010 0.6675 0.027 Uiso 1 1 calc R U . . .
C26 C 1.11799(7) 0.69998(8) 0.67006(11) 0.0191(2) Uani 1 1 d . . . . .
C27 C 1.17730(7) 0.73819(8) 0.77653(11) 0.0207(2) Uani 1 1 d . . . . .
H27A H 1.1695 0.7998 0.7754 0.025 Uiso 1 1 calc R U . . .
H27B H 1.2250 0.7288 0.7831 0.025 Uiso 1 1 calc R U . . .
C31 C 0.74345(7) 0.50896(8) 0.43412(11) 0.0176(2) Uani 1 1 d . . . . .
C32 C 0.70187(7) 0.51059(8) 0.31937(11) 0.0207(2) Uani 1 1 d . . . . .
H32 H 0.6987 0.5617 0.2823 0.025 Uiso 1 1 calc R U . . .
C33 C 0.66509(8) 0.43994(9) 0.25809(11) 0.0231(2) Uani 1 1 d . . . . .
H33 H 0.6376 0.4432 0.1804 0.028 Uiso 1 1 calc R U . . .
C34 C 0.66838(8) 0.36520(9) 0.30988(12) 0.0242(3) Uani 1 1 d . . . . .
H34 H 0.6439 0.3165 0.2682 0.029 Uiso 1 1 calc R U . . .
C35 C 0.70765(8) 0.36167(9) 0.42330(12) 0.0237(2) Uani 1 1 d . . . . .
H35 H 0.7090 0.3106 0.4593 0.028 Uiso 1 1 calc R U . . .
C36 C 0.74525(7) 0.43216(8) 0.48542(11) 0.0197(2) Uani 1 1 d . . . . .
C37 C 0.78667(9) 0.42119(9) 0.60739(12) 0.0282(3) Uani 1 1 d . . . . .
F1 F 0.75319(7) 0.45665(7) 0.65552(8) 0.0405(2) Uani 1 1 d . . . . .
F2 F 0.85333(6) 0.45519(7) 0.65665(9) 0.0434(3) Uani 1 1 d . . . . .
F3 F 0.79626(8) 0.33987(7) 0.63786(9) 0.0468(3) Uani 1 1 d . . . . .
N1 N 1.0000 0.93551(10) 0.7500 0.0205(3) Uani 1 2 d S T P . .
C41 C 1.0000 1.02239(11) 0.7500 0.0183(3) Uani 1 2 d S T P . .
C42 C 1.03053(7) 1.06568(8) 0.85040(11) 0.0190(2) Uani 1 1 d . . . . .
C43 C 1.02893(8) 1.15334(8) 0.84810(12) 0.0221(2) Uani 1 1 d . . . . .
H43 H 1.0480 1.1836 0.9150 0.026 Uiso 1 1 calc R U . . .
C44 C 1.0000 1.19797(12) 0.7500 0.0242(4) Uani 1 2 d S T P . .
C45 C 1.06582(8) 1.01733(10) 0.95625(12) 0.0264(3) Uani 1 1 d . . . . .
H45A H 1.1106 0.9910 0.9680 0.040 Uiso 1 1 calc R U . . .
H45B H 1.0325 0.9735 0.9529 0.040 Uiso 1 1 calc R U . . .
H45C H 1.0774 1.0559 1.0169 0.040 Uiso 1 1 calc R U . . .
C46 C 1.0000 1.29289(13) 0.7500 0.0362(5) Uani 1 2 d S T P . .
H46A H 1.0013 1.3135 0.6861 0.054 Uiso 0.5 1 calc R U P . .
H46B H 1.0428 1.3135 0.8171 0.054 Uiso 0.5 1 calc R U P . .
H46C H 0.9559 1.3135 0.7468 0.054 Uiso 0.5 1 calc R U P . .

loop_
_atom_site_aniso_label
_atom_site_aniso_U_11
_atom_site_aniso_U_22
_atom_site_aniso_U_33
_atom_site_aniso_U_23
_atom_site_aniso_U_13
_atom_site_aniso_U_12
W1 0.01459(4) 0.00901(3) 0.02475(4) 0.000 0.00545(3) 0.000
N2 0.0167(7) 0.0150(6) 0.0243(7) 0.000 0.0090(6) 0.000
C47 0.0151(7) 0.0163(7) 0.0223(8) 0.000 0.0078(6) 0.000
C48 0.0376(15) 0.0143(10) 0.0286(14) -0.0045(8) 0.0146(15) 0.0000(11)
O1 0.0162(4) 0.0128(4) 0.0257(5) -0.0014(3) 0.0055(4) -0.0003(3)
O2 0.0186(4) 0.0130(4) 0.0261(5) 0.0020(3) 0.0081(4) 0.0006(3)
C11 0.0132(5) 0.0137(5) 0.0208(5) -0.0010(4) 0.0037(4) 0.0005(4)
C12 0.0140(5) 0.0156(5) 0.0217(5) -0.0032(4) 0.0060(4) 0.0010(4)
C13 0.0151(5) 0.0166(5) 0.0223(6) -0.0035(4) 0.0078(5) -0.0008(4)
C14 0.0146(5) 0.0148(5) 0.0202(5) -0.0020(4) 0.0058(4) -0.0001(4)
C15 0.0155(5) 0.0168(5) 0.0190(5) -0.0008(4) 0.0057(4) 0.0007(4)
C16 0.0149(5) 0.0159(5) 0.0193(5) 0.0020(4) 0.0053(4) 0.0007(4)
C17 0.0186(5) 0.0191(5) 0.0200(5) 0.0040(4) 0.0074(5) 0.0000(4)
C21 0.0186(5) 0.0143(5) 0.0231(6) 0.0047(4) 0.0109(5) 0.0004(4)
C22 0.0192(5) 0.0173(5) 0.0207(5) 0.0041(4) 0.0104(5) -0.0001(4)
C23 0.0233(6) 0.0209(6) 0.0237(6) 0.0003(5) 0.0136(5) -0.0018(5)
C24 0.0264(6) 0.0215(6) 0.0300(7) 0.0005(5) 0.0177(6) 0.0019(5)
C25 0.0211(6) 0.0213(6) 0.0282(6) 0.0047(5) 0.0145(5) 0.0033(5)
C26 0.0176(5) 0.0174(5) 0.0228(6) 0.0052(4) 0.0107(5) 0.0002(4)
C27 0.0157(5) 0.0189(5) 0.0250(6) 0.0057(4) 0.0086(5) -0.0008(4)
C31 0.0147(5) 0.0158(5) 0.0209(5) -0.0030(4) 0.0082(4) 0.0000(4)
C32 0.0204(6) 0.0190(6) 0.0202(5) -0.0025(4) 0.0087(5) -0.0006(4)
C33 0.0207(6) 0.0242(6) 0.0209(6) -0.0056(5) 0.0081(5) -0.0012(5)
C34 0.0221(6) 0.0215(6) 0.0276(6) -0.0090(5) 0.0119(5) -0.0053(5)
C35 0.0253(6) 0.0178(6) 0.0289(6) -0.0032(5) 0.0147(6) -0.0030(5)
C36 0.0189(5) 0.0175(5) 0.0215(6) -0.0023(4) 0.0095(5) 0.0003(4)
C37 0.0347(8) 0.0195(6) 0.0233(6) 0.0000(5) 0.0098(6) 0.0021(5)
F1 0.0612(7) 0.0373(5) 0.0276(5) 0.0000(4) 0.0262(5) 0.0048(5)
F2 0.0295(5) 0.0394(6) 0.0333(5) 0.0023(4) -0.0039(4) 0.0004(4)
F3 0.0736(9) 0.0208(4) 0.0295(5) 0.0054(4) 0.0146(6) 0.0049(5)
N1 0.0160(7) 0.0120(6) 0.0274(8) 0.000 0.0068(6) 0.000
C41 0.0157(7) 0.0110(7) 0.0274(8) 0.000 0.0105(7) 0.000
C42 0.0182(5) 0.0150(5) 0.0242(6) 0.0003(4) 0.0112(5) -0.0016(4)
C43 0.0267(6) 0.0146(5) 0.0292(6) -0.0038(5) 0.0175(6) -0.0032(5)
C44 0.0320(10) 0.0119(7) 0.0363(10) 0.000 0.0230(9) 0.000
C45 0.0256(6) 0.0244(6) 0.0262(6) 0.0027(5) 0.0112(6) -0.0010(5)
C46 0.0625(16) 0.0128(8) 0.0464(13) 0.000 0.0374(13) 0.000

loop_
_atom_type_symbol
_atom_type_description
_atom_type_scat_dispersion_real
_atom_type_scat_dispersion_imag
_atom_type_scat_source
C C 0.0033 0.0016 'International Tables Vol C Tables 4.2.6.8 and 6.1.1.4'
H H 0.0000 0.0000 'International Tables Vol C Tables 4.2.6.8 and 6.1.1.4'
N N 0.0061 0.0033 'International Tables Vol C Tables 4.2.6.8 and 6.1.1.4'
O O 0.0106 0.0060 'International Tables Vol C Tables 4.2.6.8 and 6.1.1.4'
F F 0.0171 0.0103 'International Tables Vol C Tables 4.2.6.8 and 6.1.1.4'
W W -0.8490 6.8722 'International Tables Vol C Tables 4.2.6.8 and 6.1.1.4'

loop_
_geom_angle_atom_site_label_1
_geom_angle_atom_site_label_2
_geom_angle_atom_site_label_3
_geom_angle
_geom_angle_site_symmetry_1
_geom_angle_site_symmetry_3
N1 W1 O1 98.41(3) . .
N1 W1 O1 98.41(3) . 2_756
O1 W1 O1 163.18(6) . 2_756
N1 W1 O2 97.79(3) . .
O1 W1 O2 89.12(4) . .
O1 W1 O2 88.61(4) 2_756 .
N1 W1 O2 97.79(3) . 2_756
O1 W1 O2 88.61(4) . 2_756
O1 W1 O2 89.12(4) 2_756 2_756
O2 W1 O2 164.41(6) . 2_756
N1 W1 N2 180.0 . .
O1 W1 N2 81.59(3) . .
O1 W1 N2 81.59(3) 2_756 .
O2 W1 N2 82.21(3) . .
O2 W1 N2 82.21(3) 2_756 .
C47 N2 W1 180.0 . .
N2 C47 C48 164.40(12) . .
C11 O1 W1 130.95(8) . .
C21 O2 W1 129.16(8) . .
O1 C11 C16 119.16(12) . .
O1 C11 C12 119.56(12) . .
C16 C11 C12 121.27(11) . .
C13 C12 C11 118.66(12) . .
C13 C12 C27 120.64(12) . 2_756
C11 C12 C27 120.63(11) . 2_756
C12 C13 C14 121.52(12) . .
C13 C14 C15 118.21(11) . .
C13 C14 C31 123.98(12) . .
C15 C14 C31 117.78(11) . .
C16 C15 C14 122.03(12) . .
C15 C16 C11 118.30(12) . .
C15 C16 C17 120.44(12) . .
C11 C16 C17 121.21(12) . .
C16 C17 C22 112.86(10) . .
O2 C21 C22 119.09(12) . .
O2 C21 C26 119.45(12) . .
C22 C21 C26 121.46(12) . .
C23 C22 C21 118.26(12) . .
C23 C22 C17 120.35(12) . .
C21 C22 C17 121.36(12) . .
C24 C23 C22 121.14(13) . .
C25 C24 C23 119.73(13) . .
C24 C25 C26 121.13(13) . .
C25 C26 C21 118.25(13) . .
C25 C26 C27 120.34(12) . .
C21 C26 C27 121.30(12) . .
C26 C27 C12 111.66(10) . 2_756
C32 C31 C36 116.79(12) . .
C32 C31 C14 117.15(12) . .
C36 C31 C14 125.97(12) . .
C33 C32 C31 122.16(13) . .
C34 C33 C32 120.07(13) . .
C33 C34 C35 119.41(13) . .
C34 C35 C36 120.86(13) . .
C35 C36 C31 120.69(12) . .
C35 C36 C37 116.50(12) . .
C31 C36 C37 122.82(12) . .
F2 C37 F3 105.78(14) . .
F2 C37 F1 105.73(13) . .
F3 C37 F1 105.69(14) . .
F2 C37 C36 113.40(13) . .
F3 C37 C36 112.76(12) . .
F1 C37 C36 112.80(13) . .
C41 N1 W1 180.0 . .
N1 C41 C42 119.19(8) . 2_756
N1 C41 C42 119.19(8) . .
C42 C41 C42 121.62(16) 2_756 .
C43 C42 C41 118.08(13) . .
C43 C42 C45 121.81(13) . .
C41 C42 C45 120.07(12) . .
C42 C43 C44 121.58(13) . .
C43 C44 C43 119.02(17) . 2_756
C43 C44 C46 120.49(9) . .
C43 C44 C46 120.49(9) 2_756 .

loop_
_geom_bond_atom_site_label_1
_geom_bond_atom_site_label_2
_geom_bond_distance
_geom_bond_site_symmetry_2
W1 N1 1.7405(15) .
W1 O1 1.9418(10) .
W1 O1 1.9419(10) 2_756
W1 O2 1.9500(11) .
W1 O2 1.9501(11) 2_756
W1 N2 2.2876(15) .
N2 C47 1.119(2) .
C47 C48 1.468(3) .
O1 C11 1.3613(15) .
O2 C21 1.3631(16) .
C11 C16 1.4003(18) .
C11 C12 1.4036(18) .
C12 C13 1.3961(17) .
C12 C27 1.5182(18) 2_756
C13 C14 1.3979(18) .
C14 C15 1.3998(18) .
C14 C31 1.4923(17) .
C15 C16 1.3939(18) .
C16 C17 1.5177(18) .
C17 C22 1.5205(19) .
C21 C22 1.4044(19) .
C21 C26 1.4068(18) .
C22 C23 1.3950(19) .
C23 C24 1.391(2) .
C24 C25 1.388(2) .
C25 C26 1.3959(19) .
C26 C27 1.5162(19) .
C27 C12 1.5182(18) 2_756
C31 C32 1.4016(18) .
C31 C36 1.4094(18) .
C32 C33 1.3889(18) .
C33 C34 1.377(2) .
C34 C35 1.385(2) .
C35 C36 1.3953(18) .
C36 C37 1.499(2) .
C37 F2 1.340(2) .
C37 F3 1.3415(17) .
C37 F1 1.3437(19) .
N1 C41 1.377(2) .
C41 C42 1.4064(16) 2_756
C41 C42 1.4064(16) .
C42 C43 1.3898(18) .
C42 C45 1.5021(19) .
C43 C44 1.3939(17) .
C44 C43 1.3940(17) 2_756
C44 C46 1.504(3) .
